data_4001295
loop_
_publ_author_name
'Jin, Geng Bang'
'Choi, Eun Sang'
'Guertin, Robert P.'
'Brooks, James S.'
'Bray, Travis H.'
'Booth, Corwin H.'
'Albrecht-Schmitt, Thomas E.'

_publ_section_title
;
 Syntheses, Structure, Magnetism, and Optical Properties of the Ordered
 Mixed-Lanthanide Sulfides \g-LnLn&#x2018;S3(Ln = La, Ce; Ln&#x2018; = Er,
 Tm, Yb)
;
_journal_issue 3
_journal_name_full 'Chemistry of Materials'
_journal_page_first 567
_journal_paper_doi 10.1021/cm062349c
_journal_volume 19
_journal_year 2007
_chemical_formula_moiety 'La3 Yb3 S9'
_chemical_formula_sum 'La3 S9 Yb3'
_chemical_formula_weight 1224.39
_chemical_name_common 'lanthanum ytterbium sulfide'
_chemical_name_systematic
; 
 ? 
;
_space_group_IT_number 62
_symmetry_cell_setting orthorhombic
_symmetry_space_group_name_Hall '-P 2ac 2n'
_symmetry_space_group_name_H-M 'P n m a'
_atom_sites_solution_hydrogens geom
_atom_sites_solution_primary direct
_atom_sites_solution_secondary difmap
_audit_creation_method SHELXL-97
_cell_angle_alpha 90.00
_cell_angle_beta 90.00
_cell_angle_gamma 90.00
_cell_formula_units_Z 4
_cell_length_a 16.4100(13)
_cell_length_b 3.9847(3)
_cell_length_c 21.2015(17)
_cell_measurement_reflns_used 14158
_cell_measurement_temperature 193(2)
_cell_measurement_theta_max 28.28
_cell_measurement_theta_min 1.57
_cell_volume 1386.34(19)
_computing_cell_refinement 'SMART SAINT'
_computing_data_collection SMART
_computing_data_reduction SAINT
_computing_molecular_graphics 'SHELXP-97 (Sheldrick, 1997)'
_computing_publication_material 'SHELCIF-97 (Sheldrick, 2000)'
_computing_structure_refinement 'SHELXL-97 (Sheldrick, 1997)'
_computing_structure_solution 'SHELXS-97 (Sheldrick, 1990)'
_diffrn_ambient_temperature 193(2)
_diffrn_detector_area_resol_mean 0
_diffrn_measured_fraction_theta_full 0.997
_diffrn_measured_fraction_theta_max 0.997
_diffrn_measurement_device_type 'Bruker APEX'
_diffrn_measurement_method '0.3 wide w/ exposures'
_diffrn_radiation_monochromator graphite
_diffrn_radiation_source 'fine-focus sealed tube'
_diffrn_radiation_type MoK\a
_diffrn_radiation_wavelength 0.71073
_diffrn_reflns_av_R_equivalents 0.0500
_diffrn_reflns_av_sigmaI/netI 0.0312
_diffrn_reflns_limit_h_max 21
_diffrn_reflns_limit_h_min -21
_diffrn_reflns_limit_k_max 5
_diffrn_reflns_limit_k_min -5
_diffrn_reflns_limit_l_max 28
_diffrn_reflns_limit_l_min -28
_diffrn_reflns_number 13722
_diffrn_reflns_theta_full 28.28
_diffrn_reflns_theta_max 28.28
_diffrn_reflns_theta_min 1.57
_diffrn_standards_decay_% 0
_diffrn_standards_interval_count na
_diffrn_standards_interval_time na
_diffrn_standards_number na
_exptl_absorpt_coefficient_mu 30.379
_exptl_absorpt_correction_T_max 0.59230
_exptl_absorpt_correction_T_min 0.16978
_exptl_absorpt_correction_type numerical
_exptl_absorpt_process_details SADABS
_exptl_crystal_colour red
_exptl_crystal_density_diffrn 5.866
_exptl_crystal_density_meas ?
_exptl_crystal_density_method 'not measured'
_exptl_crystal_description prism
_exptl_crystal_F_000 2100
_exptl_crystal_size_max 0.340
_exptl_crystal_size_mid 0.020
_exptl_crystal_size_min 0.018
_refine_diff_density_max 2.260
_refine_diff_density_min -2.522
_refine_diff_density_rms 0.496
_refine_ls_extinction_coef 0.00029(3)
_refine_ls_extinction_expression Fc^*^=kFc[1+0.001xFc^2^\l^3^/sin(2\q)]^-1/4^
_refine_ls_extinction_method SHELXL
_refine_ls_goodness_of_fit_ref 1.116
_refine_ls_hydrogen_treatment mixed
_refine_ls_matrix_type full
_refine_ls_number_parameters 92
_refine_ls_number_reflns 1972
_refine_ls_number_restraints 0
_refine_ls_restrained_S_all 1.116
_refine_ls_R_factor_all 0.0383
_refine_ls_R_factor_gt 0.0328
_refine_ls_shift/su_max 0.001
_refine_ls_shift/su_mean 0.000
_refine_ls_structure_factor_coef Fsqd
_refine_ls_weighting_details 'calc w=1/[\s^2^(Fo^2^)+(0.0161P)^2^+39.6774P] where P=(Fo^2^+2Fc^2^)/3'
_refine_ls_weighting_scheme calc
_refine_ls_wR_factor_gt 0.0660
_refine_ls_wR_factor_ref 0.0672
_reflns_number_gt 1741
_reflns_number_total 1972
_reflns_threshold_expression >2sigma(I)
_cod_data_source_file cm062349csi20061002_094244.cif
_cod_data_source_block face
_cod_depositor_comments
;
The following automatic conversions were performed:

'_exptl_crystal_density_meas' value 'nm' was changed to '?' - the
value is perceived as not measured.

Automatic conversion script
Id: cif_fix_values 3008 2015-01-20 13:52:24Z robertas 
;
_cod_original_sg_symbol_H-M Pnma
_cod_database_code 4001295

loop_
_symmetry_equiv_pos_as_xyz
'x, y, z'
'-x+1/2, -y, z+1/2'
'-x, y+1/2, -z'
'x+1/2, -y+1/2, -z+1/2'
'-x, -y, -z'
'x-1/2, y, -z-1/2'
'x, -y-1/2, z'
'-x-1/2, y-1/2, z-1/2'

loop_
_atom_site_label
_atom_site_type_symbol
_atom_site_fract_x
_atom_site_fract_y
_atom_site_fract_z
_atom_site_U_iso_or_equiv
_atom_site_adp_type
_atom_site_occupancy
_atom_site_symmetry_multiplicity
_atom_site_calc_flag
_atom_site_refinement_flags
La1 La 0.15941(4) 0.2500 0.24448(3) 0.00942(16) Uani 1 2 d S
La2 La -0.16994(4) 0.2500 0.41369(3) 0.00593(15) Uani 1 2 d S
La3 La -0.19293(4) -0.2500 0.08024(3) 0.00787(15) Uani 1 2 d S
Yb1 Yb 0.06664(3) 0.2500 0.42039(2) 0.00756(13) Uani 1 2 d S
Yb2 Yb -0.09466(3) -0.2500 0.25016(3) 0.01124(14) Uani 1 2 d S
Yb3 Yb 0.05686(3) -0.2500 0.06883(2) 0.00886(13) Uani 1 2 d S
S1 S -0.03553(18) 0.2500 0.31730(14) 0.0080(6) Uani 1 2 d S
S2 S 0.20923(18) 0.2500 0.48254(14) 0.0083(6) Uani 1 2 d S
S3 S 0.04299(18) 0.2500 0.55274(14) 0.0082(6) Uani 1 2 d S
S4 S -0.1778(2) -0.7500 0.18492(14) 0.0124(6) Uani 1 2 d S
S5 S 0.05953(18) -0.2500 -0.05774(14) 0.0091(6) Uani 1 2 d S
S6 S 0.15831(18) -0.7500 0.06464(15) 0.0104(6) Uani 1 2 d S
S7 S -0.22911(18) -0.2500 0.32202(14) 0.0076(6) Uani 1 2 d S
S8 S 0.14585(18) -0.2500 0.35127(14) 0.0087(6) Uani 1 2 d S
S9 S 0.05085(19) -0.2500 0.19232(14) 0.0101(6) Uani 1 2 d S

loop_
_atom_site_aniso_label
_atom_site_aniso_U_11
_atom_site_aniso_U_22
_atom_site_aniso_U_33
_atom_site_aniso_U_23
_atom_site_aniso_U_13
_atom_site_aniso_U_12
La1 0.0113(3) 0.0062(3) 0.0108(3) 0.000 -0.0003(3) 0.000
La2 0.0064(3) 0.0053(3) 0.0061(3) 0.000 0.0006(2) 0.000
La3 0.0084(3) 0.0057(3) 0.0096(3) 0.000 -0.0011(3) 0.000
Yb1 0.0074(2) 0.0077(3) 0.0076(2) 0.000 -0.00032(19) 0.000
Yb2 0.0130(3) 0.0098(3) 0.0109(3) 0.000 0.0012(2) 0.000
Yb3 0.0097(3) 0.0081(3) 0.0088(2) 0.000 0.0001(2) 0.000
S1 0.0091(13) 0.0079(14) 0.0070(13) 0.000 -0.0025(10) 0.000
S2 0.0064(13) 0.0095(14) 0.0091(13) 0.000 -0.0003(11) 0.000
S3 0.0074(13) 0.0080(14) 0.0091(13) 0.000 0.0005(11) 0.000
S4 0.0151(15) 0.0139(16) 0.0081(13) 0.000 -0.0006(12) 0.000
S5 0.0070(13) 0.0110(15) 0.0093(13) 0.000 0.0006(11) 0.000
S6 0.0058(13) 0.0083(14) 0.0170(15) 0.000 0.0000(11) 0.000
S7 0.0077(13) 0.0078(14) 0.0072(13) 0.000 -0.0003(11) 0.000
S8 0.0071(13) 0.0096(14) 0.0094(13) 0.000 -0.0007(11) 0.000
S9 0.0107(14) 0.0107(15) 0.0089(13) 0.000 0.0010(11) 0.000

loop_
_atom_type_symbol
_atom_type_description
_atom_type_scat_dispersion_real
_atom_type_scat_dispersion_imag
_atom_type_scat_source
S S 0.1246 0.1234 'International Tables Vol C Tables 4.2.6.8 and 6.1.1.4'
La La -0.2871 2.4523 'International Tables Vol C Tables 4.2.6.8 and 6.1.1.4'
Yb Yb -0.3850 5.5486 'International Tables Vol C Tables 4.2.6.8 and 6.1.1.4'

loop_
_geom_angle_atom_site_label_1
_geom_angle_atom_site_label_2
_geom_angle_atom_site_label_3
_geom_angle
_geom_angle_site_symmetry_1
_geom_angle_site_symmetry_3
S9 La1 S9 87.07(9) 1_565 .
S9 La1 S8 134.01(8) 1_565 .
S9 La1 S8 77.71(7) . .
S9 La1 S8 77.71(7) 1_565 1_565
S9 La1 S8 134.01(8) . 1_565
S8 La1 S8 82.42(8) . 1_565
S9 La1 S7 75.09(7) 1_565 6_666
S9 La1 S7 129.99(8) . 6_666
S8 La1 S7 145.14(8) . 6_666
S8 La1 S7 87.70(6) 1_565 6_666
S9 La1 S7 129.99(8) 1_565 6_656
S9 La1 S7 75.09(7) . 6_656
S8 La1 S7 87.70(6) . 6_656
S8 La1 S7 145.14(8) 1_565 6_656
S7 La1 S7 81.56(7) 6_666 6_656
S9 La1 S4 136.40(4) 1_565 6_666
S9 La1 S4 136.40(4) . 6_666
S8 La1 S4 72.44(7) . 6_666
S8 La1 S4 72.43(7) 1_565 6_666
S7 La1 S4 72.71(7) 6_666 6_666
S7 La1 S4 72.71(7) 6_656 6_666
S9 La1 S1 67.14(7) 1_565 .
S9 La1 S1 67.14(7) . .
S8 La1 S1 66.94(6) . .
S8 La1 S1 66.94(6) 1_565 .
S7 La1 S1 137.82(4) 6_666 .
S7 La1 S1 137.82(4) 6_656 .
S4 La1 S1 124.97(8) 6_666 .
S9 La1 S6 67.34(7) 1_565 1_565
S9 La1 S6 67.34(7) . 1_565
S8 La1 S6 138.45(4) . 1_565
S8 La1 S6 138.45(4) 1_565 1_565
S7 La1 S6 62.65(6) 6_666 1_565
S7 La1 S6 62.65(6) 6_656 1_565
S4 La1 S6 119.53(8) 6_666 1_565
S1 La1 S6 115.49(7) . 1_565
S9 La1 La1 133.54(4) 1_565 1_545
S9 La1 La1 46.47(4) . 1_545
S8 La1 La1 48.79(4) . 1_545
S8 La1 La1 131.21(4) 1_565 1_545
S7 La1 La1 130.78(4) 6_666 1_545
S7 La1 La1 49.22(4) 6_656 1_545
S4 La1 La1 90.0 6_666 1_545
S1 La1 La1 90.0 . 1_545
S6 La1 La1 90.0 1_565 1_545
S9 La1 La1 46.46(4) 1_565 1_565
S9 La1 La1 133.54(4) . 1_565
S8 La1 La1 131.21(4) . 1_565
S8 La1 La1 48.79(4) 1_565 1_565
S7 La1 La1 49.22(4) 6_666 1_565
S7 La1 La1 130.78(4) 6_656 1_565
S4 La1 La1 90.0 6_666 1_565
S1 La1 La1 90.0 . 1_565
S6 La1 La1 90.0 1_565 1_565
La1 La1 La1 180.0 1_545 1_565
S9 La1 Yb1 96.96(6) 1_565 .
S9 La1 Yb1 96.96(6) . .
S8 La1 Yb1 43.86(4) . .
S8 La1 Yb1 43.86(4) 1_565 .
S7 La1 Yb1 130.89(5) 6_666 .
S7 La1 Yb1 130.89(5) 6_656 .
S4 La1 Yb1 82.94(6) 6_666 .
S1 La1 Yb1 42.03(5) . .
S6 La1 Yb1 157.53(5) 1_565 .
La1 La1 Yb1 90.0 1_545 .
La1 La1 Yb1 90.0 1_565 .
S9 La1 La2 95.82(6) 1_565 6_656
S9 La1 La2 95.82(6) . 6_656
S8 La1 La2 128.45(5) . 6_656
S8 La1 La2 128.45(5) 1_565 6_656
S7 La1 La2 42.33(4) 6_666 6_656
S7 La1 La2 42.33(4) 6_656 6_656
S4 La1 La2 79.40(6) 6_666 6_656
S1 La1 La2 155.63(5) . 6_656
S6 La1 La2 40.13(5) 1_565 6_656
La1 La1 La2 90.0 1_545 6_656
La1 La1 La2 90.0 1_565 6_656
Yb1 La1 La2 162.34(2) . 6_656
S9 La1 Yb2 104.89(5) 1_565 6_666
S9 La1 Yb2 150.06(6) . 6_666
S8 La1 Yb2 109.79(6) . 6_666
S8 La1 Yb2 75.85(5) 1_565 6_666
S7 La1 Yb2 35.41(6) 6_666 6_666
S7 La1 Yb2 76.29(5) 6_656 6_666
S4 La1 Yb2 37.41(4) 6_666 6_666
S1 La1 Yb2 142.78(4) . 6_666
S6 La1 Yb2 91.69(4) 1_565 6_666
La1 La1 Yb2 116.264(6) 1_545 6_666
La1 La1 Yb2 63.734(6) 1_565 6_666
Yb1 La1 Yb2 108.383(17) . 6_666
La2 La1 Yb2 56.276(14) 6_656 6_666
S9 La1 Yb2 150.06(6) 1_565 6_656
S9 La1 Yb2 104.89(5) . 6_656
S8 La1 Yb2 75.85(5) . 6_656
S8 La1 Yb2 109.79(6) 1_565 6_656
S7 La1 Yb2 76.29(5) 6_666 6_656
S7 La1 Yb2 35.41(6) 6_656 6_656
S4 La1 Yb2 37.41(4) 6_666 6_656
S1 La1 Yb2 142.78(4) . 6_656
S6 La1 Yb2 91.69(4) 1_565 6_656
La1 La1 Yb2 63.734(6) 1_545 6_656
La1 La1 Yb2 116.264(6) 1_565 6_656
Yb1 La1 Yb2 108.383(17) . 6_656
La2 La1 Yb2 56.276(14) 6_656 6_656
Yb2 La1 Yb2 52.530(11) 6_666 6_656
S9 La1 Yb3 32.54(6) 1_565 1_565
S9 La1 Yb3 76.15(5) . 1_565
S8 La1 Yb3 151.01(6) . 1_565
S8 La1 Yb3 107.30(4) 1_565 1_565
S7 La1 Yb3 63.71(6) 6_666 1_565
S7 La1 Yb3 97.45(5) 6_656 1_565
S4 La1 Yb3 136.33(5) 6_666 1_565
S1 La1 Yb3 91.30(5) . 1_565
S6 La1 Yb3 34.83(3) 1_565 1_565
La1 La1 Yb3 115.992(6) 1_545 1_565
La1 La1 Yb3 64.012(5) 1_565 1_565
Yb1 La1 Yb3 128.208(18) . 1_565
La2 La1 Yb3 66.954(15) 6_656 1_565
Yb2 La1 Yb3 99.123(14) 6_666 1_565
Yb2 La1 Yb3 123.120(19) 6_656 1_565
S6 La2 S7 77.35(7) 6_566 1_565
S6 La2 S7 77.35(7) 6_566 .
S7 La2 S7 85.05(8) 1_565 .
S6 La2 S3 130.84(6) 6_566 5_566
S7 La2 S3 86.31(6) 1_565 5_566
S7 La2 S3 147.42(8) . 5_566
S6 La2 S3 130.84(6) 6_566 5_556
S7 La2 S3 147.42(8) 1_565 5_556
S7 La2 S3 86.31(6) . 5_556
S3 La2 S3 84.29(8) 5_566 5_556
S6 La2 S1 146.44(9) 6_566 .
S7 La2 S1 78.08(7) 1_565 .
S7 La2 S1 78.08(7) . .
S3 La2 S1 69.40(7) 5_566 .
S3 La2 S1 69.40(7) 5_556 .
S6 La2 S2 70.97(7) 6_566 5_566
S7 La2 S2 87.96(6) 1_565 5_566
S7 La2 S2 148.32(8) . 5_566
S3 La2 S2 62.30(7) 5_566 5_566
S3 La2 S2 114.54(8) 5_556 5_566
S1 La2 S2 130.39(6) . 5_566
S6 La2 S2 70.97(7) 6_566 5_556
S7 La2 S2 148.32(8) 1_565 5_556
S7 La2 S2 87.96(6) . 5_556
S3 La2 S2 114.54(8) 5_566 5_556
S3 La2 S2 62.30(7) 5_556 5_556
S1 La2 S2 130.39(6) . 5_556
S2 La2 S2 81.98(8) 5_566 5_556
S6 La2 Yb1 168.64(7) 6_566 .
S7 La2 Yb1 110.69(6) 1_565 .
S7 La2 Yb1 110.69(6) . .
S3 La2 Yb1 44.77(4) 5_566 .
S3 La2 Yb1 44.77(4) 5_556 .
S1 La2 Yb1 44.91(6) . .
S2 La2 Yb1 100.70(6) 5_566 .
S2 La2 Yb1 100.70(6) 5_556 .
S6 La2 La2 90.0 6_566 1_565
S7 La2 La2 47.48(4) 1_565 1_565
S7 La2 La2 132.52(4) . 1_565
S3 La2 La2 47.86(4) 5_566 1_565
S3 La2 La2 132.14(4) 5_556 1_565
S1 La2 La2 90.0 . 1_565
S2 La2 La2 49.01(4) 5_566 1_565
S2 La2 La2 130.99(4) 5_556 1_565
Yb1 La2 La2 90.0 . 1_565
S6 La2 La2 90.0 6_566 1_545
S7 La2 La2 132.53(4) 1_565 1_545
S7 La2 La2 47.48(4) . 1_545
S3 La2 La2 132.14(4) 5_566 1_545
S3 La2 La2 47.86(4) 5_556 1_545
S1 La2 La2 90.0 . 1_545
S2 La2 La2 130.99(4) 5_566 1_545
S2 La2 La2 49.01(4) 5_556 1_545
Yb1 La2 La2 90.0 . 1_545
La2 La2 La2 180.0 1_565 1_545
S6 La2 Yb2 115.13(6) 6_566 1_565
S7 La2 Yb2 39.58(6) 1_565 1_565
S7 La2 Yb2 82.69(5) . 1_565
S3 La2 Yb2 70.85(6) 5_566 1_565
S3 La2 Yb2 108.11(6) 5_556 1_565
S1 La2 Yb2 38.78(4) . 1_565
S2 La2 Yb2 110.52(4) 5_566 1_565
S2 La2 Yb2 167.15(4) 5_556 1_565
Yb1 La2 Yb2 74.651(15) . 1_565
La2 La2 Yb2 61.573(6) 1_565 1_565
La2 La2 Yb2 118.428(6) 1_545 1_565
S2 La3 S2 87.39(8) 6_546 6_556
S2 La3 S4 85.90(7) 6_546 .
S2 La3 S4 148.02(9) 6_556 .
S2 La3 S4 148.02(9) 6_546 1_565
S2 La3 S4 85.90(7) 6_556 1_565
S4 La3 S4 83.47(8) . 1_565
S2 La3 S5 142.39(8) 6_546 5
S2 La3 S5 82.76(7) 6_556 5
S4 La3 S5 119.99(8) . 5
S4 La3 S5 67.36(8) 1_565 5
S2 La3 S5 82.76(7) 6_546 5_545
S2 La3 S5 142.39(8) 6_556 5_545
S4 La3 S5 67.36(8) . 5_545
S4 La3 S5 119.98(8) 1_565 5_545
S5 La3 S5 83.29(8) 5 5_545
S2 La3 S8 74.57(7) 6_546 6_556
S2 La3 S8 74.57(7) 6_556 6_556
S4 La3 S8 73.49(8) . 6_556
S4 La3 S8 73.49(8) 1_565 6_556
S5 La3 S8 135.77(5) 5 6_556
S5 La3 S8 135.77(5) 5_545 6_556
S2 La3 S6 69.36(7) 6_546 5_545
S2 La3 S6 69.36(7) 6_556 5_545
S4 La3 S6 135.57(5) . 5_545
S4 La3 S6 135.57(5) 1_565 5_545
S5 La3 S6 73.19(7) 5 5_545
S5 La3 S6 73.19(7) 5_545 5_545
S8 La3 S6 129.24(8) 6_556 5_545
S2 La3 Yb2 130.44(5) 6_546 .
S2 La3 Yb2 130.44(5) 6_556 .
S4 La3 Yb2 44.70(5) . .
S4 La3 Yb2 44.70(5) 1_565 .
S5 La3 Yb2 81.19(6) 5 .
S5 La3 Yb2 81.19(6) 5_545 .
S8 La3 Yb2 85.35(6) 6_556 .
S6 La3 Yb2 145.41(6) 5_545 .
S2 La3 La3 46.31(4) 6_546 1_545
S2 La3 La3 133.70(4) 6_556 1_545
S4 La3 La3 48.26(4) . 1_545
S4 La3 La3 131.73(4) 1_565 1_545
S5 La3 La3 131.65(4) 5 1_545
S5 La3 La3 48.35(4) 5_545 1_545
S8 La3 La3 90.0 6_556 1_545
S6 La3 La3 90.0 5_545 1_545
Yb2 La3 La3 90.0 . 1_545
S2 La3 La3 133.70(4) 6_546 1_565
S2 La3 La3 46.31(4) 6_556 1_565
S4 La3 La3 131.74(4) . 1_565
S4 La3 La3 48.26(4) 1_565 1_565
S5 La3 La3 48.35(4) 5 1_565
S5 La3 La3 131.65(4) 5_545 1_565
S8 La3 La3 90.001(1) 6_556 1_565
S6 La3 La3 90.0 5_545 1_565
Yb2 La3 La3 90.0 . 1_565
La3 La3 La3 180.0 1_545 1_565
S2 La3 Yb3 121.91(5) 6_546 .
S2 La3 Yb3 121.91(5) 6_556 .
S4 La3 Yb3 87.76(7) . .
S4 La3 Yb3 87.76(7) 1_565 .
S5 La3 Yb3 42.42(4) 5 .
S5 La3 Yb3 42.42(4) 5_545 .
S8 La3 Yb3 154.62(6) 6_556 .
S6 La3 Yb3 76.14(6) 5_545 .
Yb2 La3 Yb3 69.264(16) . .
La3 La3 Yb3 90.0 1_545 .
La3 La3 Yb3 89.999(1) 1_565 .
S2 Yb1 S3 118.00(7) . 5_556
S2 Yb1 S3 118.00(7) . 5_566
S3 Yb1 S3 93.11(9) 5_556 5_566
S2 Yb1 S1 156.87(9) . .
S3 Yb1 S1 76.45(8) 5_556 .
S3 Yb1 S1 76.45(8) 5_566 .
S2 Yb1 S8 81.49(7) . 1_565
S3 Yb1 S8 158.68(9) 5_556 1_565
S3 Yb1 S8 84.04(7) 5_566 1_565
S1 Yb1 S8 82.36(7) . 1_565
S2 Yb1 S8 81.49(7) . .
S3 Yb1 S8 84.04(6) 5_556 .
S3 Yb1 S8 158.68(9) 5_566 .
S1 Yb1 S8 82.36(7) . .
S8 Yb1 S8 90.97(9) 1_565 .
S2 Yb1 S3 68.49(9) . .
S3 Yb1 S3 72.81(8) 5_556 .
S3 Yb1 S3 72.81(8) 5_566 .
S1 Yb1 S3 134.63(9) . .
S8 Yb1 S3 125.68(6) 1_565 .
S8 Yb1 S3 125.68(6) . .
S2 Yb1 La2 152.71(7) . .
S3 Yb1 La2 49.64(5) 5_556 .
S3 Yb1 La2 49.64(5) 5_566 .
S1 Yb1 La2 50.41(6) . .
S8 Yb1 La2 116.47(6) 1_565 .
S8 Yb1 La2 116.47(6) . .
S3 Yb1 La2 84.22(6) . .
S2 Yb1 Yb1 90.0 . 1_565
S3 Yb1 Yb1 136.55(5) 5_556 1_565
S3 Yb1 Yb1 43.45(5) 5_566 1_565
S1 Yb1 Yb1 90.0 . 1_565
S8 Yb1 Yb1 44.51(4) 1_565 1_565
S8 Yb1 Yb1 135.49(4) . 1_565
S3 Yb1 Yb1 90.0 . 1_565
La2 Yb1 Yb1 90.0 . 1_565
S2 Yb1 Yb1 90.0 . 1_545
S3 Yb1 Yb1 43.45(5) 5_556 1_545
S3 Yb1 Yb1 136.55(5) 5_566 1_545
S1 Yb1 Yb1 90.0 . 1_545
S8 Yb1 Yb1 135.49(4) 1_565 1_545
S8 Yb1 Yb1 44.51(4) . 1_545
S3 Yb1 Yb1 90.0 . 1_545
La2 Yb1 Yb1 90.0 . 1_545
Yb1 Yb1 Yb1 180.0 1_565 1_545
S2 Yb1 La1 97.18(7) . .
S3 Yb1 La1 116.10(6) 5_556 .
S3 Yb1 La1 116.10(6) 5_566 .
S1 Yb1 La1 59.69(6) . .
S8 Yb1 La1 48.59(5) 1_565 .
S8 Yb1 La1 48.59(5) . .
S3 Yb1 La1 165.67(6) . .
La2 Yb1 La1 110.106(19) . .
Yb1 Yb1 La1 90.0 1_565 .
Yb1 Yb1 La1 90.0 1_545 .
S2 Yb1 La1 95.10(5) . 1_545
S3 Yb1 La1 78.59(5) 5_556 1_545
S3 Yb1 La1 145.42(6) 5_566 1_545
S1 Yb1 La1 68.98(4) . 1_545
S8 Yb1 La1 91.79(5) 1_565 1_545
S8 Yb1 La1 13.66(6) . 1_545
S3 Yb1 La1 133.537(16) . 1_545
La2 Yb1 La1 104.147(13) . 1_545
Yb1 Yb1 La1 134.690(7) 1_565 1_545
Yb1 Yb1 La1 45.312(7) 1_545 1_545
La1 Yb1 La1 44.689(7) . 1_545
S1 Yb2 S1 98.30(10) . 1_545
S1 Yb2 S7 89.77(8) . .
S1 Yb2 S7 89.77(8) 1_545 .
S1 Yb2 S9 85.36(8) . .
S1 Yb2 S9 85.36(8) 1_545 .
S7 Yb2 S9 172.55(9) . .
S1 Yb2 S4 84.70(7) . 1_565
S1 Yb2 S4 172.23(9) 1_545 1_565
S7 Yb2 S4 83.05(8) . 1_565
S9 Yb2 S4 102.07(8) . 1_565
S1 Yb2 S4 172.23(9) . .
S1 Yb2 S4 84.71(7) 1_545 .
S7 Yb2 S4 83.05(8) . .
S9 Yb2 S4 102.07(8) . .
S4 Yb2 S4 91.44(10) 1_565 .
S1 Yb2 La3 130.08(5) . .
S1 Yb2 La3 130.08(5) 1_545 .
S7 Yb2 La3 100.51(6) . .
S9 Yb2 La3 86.93(7) . .
S4 Yb2 La3 49.16(5) 1_565 .
S4 Yb2 La3 49.16(5) . .
S1 Yb2 Yb2 40.85(5) . 1_565
S1 Yb2 Yb2 139.15(5) 1_545 1_565
S7 Yb2 Yb2 90.0 . 1_565
S9 Yb2 Yb2 90.0 . 1_565
S4 Yb2 Yb2 44.28(5) 1_565 1_565
S4 Yb2 Yb2 135.72(5) . 1_565
La3 Yb2 Yb2 90.0 . 1_565
S1 Yb2 Yb2 139.15(5) . 1_545
S1 Yb2 Yb2 40.85(5) 1_545 1_545
S7 Yb2 Yb2 90.0 . 1_545
S9 Yb2 Yb2 90.0 . 1_545
S4 Yb2 Yb2 135.72(5) 1_565 1_545
S4 Yb2 Yb2 44.28(5) . 1_545
La3 Yb2 Yb2 90.0 . 1_545
Yb2 Yb2 Yb2 180.0 1_565 1_545
S1 Yb2 La2 45.65(7) . .
S1 Yb2 La2 91.21(6) 1_545 .
S7 Yb2 La2 44.47(5) . .
S9 Yb2 La2 129.87(5) . .
S4 Yb2 La2 85.77(6) 1_565 .
S4 Yb2 La2 127.43(7) . .
La3 Yb2 La2 129.459(17) . .
Yb2 Yb2 La2 61.572(6) 1_565 .
Yb2 Yb2 La2 118.426(6) 1_545 .
S1 Yb2 La2 91.21(6) . 1_545
S1 Yb2 La2 45.65(7) 1_545 1_545
S7 Yb2 La2 44.47(5) . 1_545
S9 Yb2 La2 129.87(5) . 1_545
S4 Yb2 La2 127.43(7) 1_565 1_545
S4 Yb2 La2 85.77(6) . 1_545
La3 Yb2 La2 129.460(17) . 1_545
Yb2 Yb2 La2 118.426(6) 1_565 1_545
Yb2 Yb2 La2 61.572(6) 1_545 1_545
La2 Yb2 La2 56.854(12) . 1_545
S1 Yb2 La1 130.64(7) . 6_546
S1 Yb2 La1 88.96(6) 1_545 6_546
S7 Yb2 La1 41.24(5) . 6_546
S9 Yb2 La1 143.99(4) . 6_546
S4 Yb2 La1 83.68(6) 1_565 6_546
S4 Yb2 La1 41.94(7) . 6_546
La3 Yb2 La1 69.930(16) . 6_546
Yb2 Yb2 La1 116.268(6) 1_565 6_546
Yb2 Yb2 La1 63.736(6) 1_545 6_546
La2 Yb2 La1 85.708(15) . 6_546
La2 Yb2 La1 60.254(14) 1_545 6_546
S6 Yb3 S6 100.15(10) . 1_565
S6 Yb3 S9 93.34(8) . .
S6 Yb3 S9 93.34(8) 1_565 .
S6 Yb3 S5 87.44(8) . .
S6 Yb3 S5 87.45(8) 1_565 .
S9 Yb3 S5 178.78(9) . .
S6 Yb3 S5 83.53(7) . 5_545
S6 Yb3 S5 172.14(9) 1_565 5_545
S9 Yb3 S5 93.37(8) . 5_545
S5 Yb3 S5 85.78(8) . 5_545
S6 Yb3 S5 172.14(9) . 5
S6 Yb3 S5 83.53(7) 1_565 5
S9 Yb3 S5 93.37(8) . 5
S5 Yb3 S5 85.79(8) . 5
S5 Yb3 S5 91.99(9) 5_545 5
S6 Yb3 Yb3 140.08(5) . 1_565
S6 Yb3 Yb3 39.92(5) 1_565 1_565
S9 Yb3 Yb3 90.0 . 1_565
S5 Yb3 Yb3 90.0 . 1_565
S5 Yb3 Yb3 136.00(4) 5_545 1_565
S5 Yb3 Yb3 44.00(4) 5 1_565
S6 Yb3 Yb3 39.92(5) . 1_545
S6 Yb3 Yb3 140.08(5) 1_565 1_545
S9 Yb3 Yb3 90.0 . 1_545
S5 Yb3 Yb3 90.0 . 1_545
S5 Yb3 Yb3 44.00(4) 5_545 1_545
S5 Yb3 Yb3 136.00(4) 5 1_545
Yb3 Yb3 Yb3 179.999(1) 1_565 1_545
S6 Yb3 Yb3 83.80(6) . 5_545
S6 Yb3 Yb3 131.05(7) 1_565 5_545
S9 Yb3 Yb3 135.42(5) . 5_545
S5 Yb3 Yb3 43.73(4) . 5_545
S5 Yb3 Yb3 42.05(6) 5_545 5_545
S5 Yb3 Yb3 88.55(6) 5 5_545
Yb3 Yb3 Yb3 119.907(8) 1_565 5_545
Yb3 Yb3 Yb3 60.094(8) 1_545 5_545
S6 Yb3 Yb3 131.05(7) . 5
S6 Yb3 Yb3 83.80(6) 1_565 5
S9 Yb3 Yb3 135.42(5) . 5
S5 Yb3 Yb3 43.73(4) . 5
S5 Yb3 Yb3 88.55(6) 5_545 5
S5 Yb3 Yb3 42.05(6) 5 5
Yb3 Yb3 Yb3 60.094(8) 1_565 5
Yb3 Yb3 Yb3 119.907(8) 1_545 5
Yb3 Yb3 Yb3 59.813(16) 5_545 5
S6 Yb3 La3 129.92(5) . .
S6 Yb3 La3 129.92(5) 1_565 .
S9 Yb3 La3 84.47(7) . .
S5 Yb3 La3 94.31(7) . .
S5 Yb3 La3 46.90(5) 5_545 .
S5 Yb3 La3 46.90(5) 5 .
Yb3 Yb3 La3 90.0 1_565 .
Yb3 Yb3 La3 90.0 1_545 .
Yb3 Yb3 La3 64.969(16) 5_545 .
Yb3 Yb3 La3 64.969(16) 5 .
S6 Yb3 La1 97.29(7) . .
S6 Yb3 La1 56.95(7) 1_565 .
S9 Yb3 La1 36.43(5) . .
S5 Yb3 La1 144.39(4) . .
S5 Yb3 La1 129.78(6) 5_545 .
S5 Yb3 La1 90.54(6) 5 .
Yb3 Yb3 La1 64.010(5) 1_565 .
Yb3 Yb3 La1 115.989(5) 1_545 .
Yb3 Yb3 La1 171.71(2) 5_545 .
Yb3 Yb3 La1 123.544(8) 5 .
La3 Yb3 La1 108.738(17) . .
Yb2 S1 Yb2 98.30(10) 1_565 .
Yb2 S1 Yb1 130.77(5) 1_565 .
Yb2 S1 Yb1 130.77(5) . .
Yb2 S1 La2 95.57(8) 1_565 .
Yb2 S1 La2 95.57(8) . .
Yb1 S1 La2 84.68(8) . .
Yb2 S1 La1 95.56(8) 1_565 .
Yb2 S1 La1 95.56(8) . .
Yb1 S1 La1 78.27(7) . .
La2 S1 La1 162.95(10) . .
Yb2 S1 La1 60.45(6) 1_565 6_556
Yb2 S1 La1 60.45(6) . 6_556
Yb1 S1 La1 142.15(9) . 6_556
La2 S1 La1 57.48(5) . 6_556
La1 S1 La1 139.57(7) . 6_556
Yb2 S1 La1 59.99(4) 1_565 1_565
Yb2 S1 La1 128.99(9) . 1_565
Yb1 S1 La1 82.23(5) . 1_565
La2 S1 La1 129.51(3) . 1_565
La1 S1 La1 48.29(2) . 1_565
La1 S1 La1 120.43(4) 6_556 1_565
Yb2 S1 La1 128.99(9) 1_565 1_545
Yb2 S1 La1 59.99(4) . 1_545
Yb1 S1 La1 82.23(5) . 1_545
La2 S1 La1 129.51(3) . 1_545
La1 S1 La1 48.29(2) . 1_545
La1 S1 La1 120.43(4) 6_556 1_545
La1 S1 La1 96.57(5) 1_565 1_545
Yb1 S2 La3 104.99(8) . 6_666
Yb1 S2 La3 104.99(8) . 6_656
La3 S2 La3 87.38(8) 6_666 6_656
Yb1 S2 La2 99.82(8) . 5_566
La3 S2 La2 89.96(3) 6_666 5_566
La3 S2 La2 154.89(11) 6_656 5_566
Yb1 S2 La2 99.82(8) . 5_556
La3 S2 La2 154.89(11) 6_666 5_556
La3 S2 La2 89.96(3) 6_656 5_556
La2 S2 La2 81.98(8) 5_566 5_556
Yb1 S2 La1 51.41(5) . .
La3 S2 La1 68.50(6) 6_666 .
La3 S2 La1 68.50(6) 6_656 .
La2 S2 La1 132.93(5) 5_566 .
La2 S2 La1 132.93(5) 5_556 .
Yb1 S3 Yb1 93.11(9) 5_556 5_566
Yb1 S3 Yb1 107.18(8) 5_556 .
Yb1 S3 Yb1 107.18(8) 5_566 .
Yb1 S3 La2 153.82(12) 5_556 5_566
Yb1 S3 La2 85.59(3) 5_566 5_566
Yb1 S3 La2 98.12(8) . 5_566
Yb1 S3 La2 85.59(3) 5_556 5_556
Yb1 S3 La2 153.82(12) 5_566 5_556
Yb1 S3 La2 98.12(8) . 5_556
La2 S3 La2 84.29(8) 5_566 5_556
Yb2 S4 Yb2 91.44(9) . 1_545
Yb2 S4 La3 152.35(13) . 1_545
Yb2 S4 La3 86.14(3) 1_545 1_545
Yb2 S4 La3 86.14(3) . .
Yb2 S4 La3 152.35(13) 1_545 .
La3 S4 La3 83.48(8) 1_545 .
Yb2 S4 La1 100.65(8) . 6_546
Yb2 S4 La1 100.65(8) 1_545 6_546
La3 S4 La1 106.87(8) 1_545 6_546
La3 S4 La1 106.87(8) . 6_546
Yb2 S4 La1 132.87(9) . 6_536
Yb2 S4 La1 62.93(4) 1_545 6_536
La3 S4 La1 69.45(3) 1_545 6_536
La3 S4 La1 134.80(9) . 6_536
La1 S4 La1 52.46(3) 6_546 6_536
Yb2 S4 La1 62.93(4) . 6_556
Yb2 S4 La1 132.86(9) 1_545 6_556
La3 S4 La1 134.81(9) 1_545 6_556
La3 S4 La1 69.45(3) . 6_556
La1 S4 La1 52.46(3) 6_546 6_556
La1 S4 La1 104.92(6) 6_536 6_556
Yb3 S5 Yb3 94.22(8) . 5_545
Yb3 S5 Yb3 94.22(8) . 5
Yb3 S5 Yb3 91.99(9) 5_545 5
Yb3 S5 La3 99.84(8) . 5
Yb3 S5 La3 165.45(12) 5_545 5
Yb3 S5 La3 90.68(2) 5 5
Yb3 S5 La3 99.84(8) . 5_545
Yb3 S5 La3 90.68(2) 5_545 5_545
Yb3 S5 La3 165.45(12) 5 5_545
La3 S5 La3 83.29(8) 5 5_545
Yb3 S5 La1 136.84(9) . 5
Yb3 S5 La1 58.25(5) 5_545 5
Yb3 S5 La1 58.25(5) 5 5
La3 S5 La1 111.89(7) 5 5
La3 S5 La1 111.89(7) 5_545 5
Yb3 S6 Yb3 100.16(10) 1_545 .
Yb3 S6 La2 128.83(6) 1_545 6_646
Yb3 S6 La2 128.83(6) . 6_646
Yb3 S6 La3 98.63(8) 1_545 5_545
Yb3 S6 La3 98.63(8) . 5_545
La2 S6 La3 88.78(8) 6_646 5_545
Yb3 S6 La1 88.22(8) 1_545 1_545
Yb3 S6 La1 88.22(8) . 1_545
La2 S6 La1 80.47(7) 6_646 1_545
La3 S6 La1 169.25(10) 5_545 1_545
Yb2 S7 La2 95.95(8) . .
Yb2 S7 La2 95.95(8) . 1_545
La2 S7 La2 85.05(8) . 1_545
Yb2 S7 La1 103.35(8) . 6_546
La2 S7 La1 160.69(11) . 6_546
La2 S7 La1 93.49(3) 1_545 6_546
Yb2 S7 La1 103.35(8) . 6_556
La2 S7 La1 93.49(3) . 6_556
La2 S7 La1 160.69(11) 1_545 6_556
La1 S7 La1 81.56(7) 6_546 6_556
Yb1 S8 Yb1 90.97(9) . 1_545
Yb1 S8 La3 98.94(8) . 6_656
Yb1 S8 La3 98.94(8) 1_545 6_656
Yb1 S8 La1 153.73(11) . 1_545
Yb1 S8 La1 87.54(3) 1_545 1_545
La3 S8 La1 107.20(8) 6_656 1_545
Yb1 S8 La1 87.54(3) . .
Yb1 S8 La1 153.73(11) 1_545 .
La3 S8 La1 107.20(8) 6_656 .
La1 S8 La1 82.42(8) 1_545 .
Yb3 S9 Yb2 119.34(12) . .
Yb3 S9 La1 111.03(8) . .
Yb2 S9 La1 111.92(8) . .
Yb3 S9 La1 111.03(8) . 1_545
Yb2 S9 La1 111.92(8) . 1_545
La1 S9 La1 87.07(9) . 1_545

loop_
_geom_bond_atom_site_label_1
_geom_bond_atom_site_label_2
_geom_bond_distance
_geom_bond_site_symmetry_2
La1 S9 2.892(2) 1_565
La1 S9 2.892(2) .
La1 S8 3.024(2) .
La1 S8 3.024(2) 1_565
La1 S7 3.050(2) 6_666
La1 S7 3.050(2) 6_656
La1 S4 3.062(3) 6_666
La1 S1 3.552(3) .
La1 S6 3.813(3) 1_565
La1 La1 3.9847(3) 1_545
La1 La1 3.9847(3) 1_565
La1 Yb1 4.0283(9) .
La1 La2 4.3689(10) 6_656
La1 Yb2 4.5023(9) 6_666
La1 Yb2 4.5023(9) 6_656
La1 Yb3 4.5465(8) 1_565
La2 S6 2.856(3) 6_566
La2 S7 2.948(2) 1_565
La2 S7 2.948(2) .
La2 S3 2.969(2) 5_566
La2 S3 2.969(2) 5_556
La2 S1 3.007(3) .
La2 S2 3.037(2) 5_566
La2 S2 3.037(2) 5_556
La2 Yb1 3.8850(9) .
La2 La2 3.9847(3) 1_565
La2 La2 3.9847(3) 1_545
La2 Yb2 4.1852(8) 1_565
La3 S2 2.884(2) 6_546
La3 S2 2.884(2) 6_556
La3 S4 2.993(2) .
La3 S4 2.993(2) 1_565
La3 S5 2.998(2) 5
La3 S5 2.998(2) 5_545
La3 S8 3.018(3) 6_556
La3 S6 3.124(3) 5_545
La3 Yb2 3.9470(9) .
La3 La3 3.9847(3) 1_545
La3 La3 3.9847(3) 1_565
La3 Yb3 4.1061(10) .
Yb1 S2 2.685(3) .
Yb1 S3 2.744(2) 5_556
Yb1 S3 2.744(2) 5_566
Yb1 S1 2.755(3) .
Yb1 S8 2.794(2) 1_565
Yb1 S8 2.794(2) .
Yb1 S3 2.833(3) .
Yb1 Yb1 3.9847(3) 1_565
Yb1 Yb1 3.9847(3) 1_545
Yb1 La1 5.6661(7) 1_545
Yb2 S1 2.6339(19) .
Yb2 S1 2.6340(19) 1_545
Yb2 S7 2.681(3) .
Yb2 S9 2.684(3) .
Yb2 S4 2.783(2) 1_565
Yb2 S4 2.783(2) .
Yb2 Yb2 3.9847(3) 1_565
Yb2 Yb2 3.9847(3) 1_545
Yb2 La2 4.1853(8) 1_545
Yb2 La1 4.5021(9) 6_546
Yb3 S6 2.5979(19) .
Yb3 S6 2.5979(19) 1_565
Yb3 S9 2.620(3) .
Yb3 S5 2.684(3) .
Yb3 S5 2.770(2) 5_545
Yb3 S5 2.770(2) 5
Yb3 Yb3 3.9847(3) 1_565
Yb3 Yb3 3.9847(3) 1_545
Yb3 Yb3 3.9960(9) 5_545
Yb3 Yb3 3.9960(9) 5
S1 Yb2 2.6338(19) 1_565
S1 La1 5.175(3) 6_556
S1 La1 5.338(2) 1_565
S1 La1 5.338(2) 1_545
S2 La3 2.884(2) 6_666
S2 La3 2.884(2) 6_656
S2 La2 3.037(2) 5_566
S2 La2 3.037(2) 5_556
S3 Yb1 2.744(2) 5_556
S3 Yb1 2.744(2) 5_566
S3 La2 2.969(2) 5_566
S3 La2 2.969(2) 5_556
S4 Yb2 2.783(2) 1_545
S4 La3 2.993(2) 1_545
S4 La1 3.062(3) 6_546
S4 La1 5.025(2) 6_536
S4 La1 5.025(2) 6_556
S5 Yb3 2.770(2) 5_545
S5 Yb3 2.770(2) 5
S5 La3 2.998(2) 5
S5 La3 2.998(2) 5_545
S5 La1 5.346(3) 5
S6 Yb3 2.5978(19) 1_545
S6 La2 2.856(3) 6_646
S6 La3 3.124(3) 5_545
S6 La1 3.813(3) 1_545
S7 La2 2.948(2) 1_545
S7 La1 3.050(2) 6_546
S7 La1 3.050(2) 6_556
S8 Yb1 2.794(2) 1_545
S8 La3 3.018(3) 6_656
S8 La1 3.024(2) 1_545
S9 La1 2.893(2) 1_545
